data_7053071
loop_
_publ_author_name
'Luo, Yunjie'
'Chi, Shuhui'
'Chen, Jue'

_publ_section_title
;
 Half-sandwich rare-earth-metal derivatives bearing
 pyrrolidinyl-functionalized cyclopentadienyl ligand: synthesis,
 characterization and catalysis in syndiospecific polymerization of
 styrene
;
_journal_issue 9
_journal_name_full 'New Journal of Chemistry'
_journal_page_first 2675
_journal_paper_doi 10.1039/c3nj00214d
_journal_volume 37
_journal_year 2013
_chemical_formula_moiety 'C21 H36 Lu N Si'
_chemical_formula_sum 'C21 H36 Lu N Si'
_chemical_formula_weight 505.57
_chemical_name_systematic
;
?
;
_space_group_IT_number 15
_symmetry_cell_setting monoclinic
_symmetry_Int_Tables_number 15
_symmetry_space_group_name_Hall '-C 2yc'
_symmetry_space_group_name_H-M 'C 1 2/c 1'
_atom_sites_solution_hydrogens geom
_atom_sites_solution_primary direct
_atom_sites_solution_secondary difmap
_audit_creation_method SHELXL-97
_cell_angle_alpha 90.00
_cell_angle_beta 112.218(4)
_cell_angle_gamma 90.00
_cell_formula_units_Z 8
_cell_length_a 26.9928(9)
_cell_length_b 9.9102(2)
_cell_length_c 17.1932(5)
_cell_measurement_reflns_used 5032
_cell_measurement_temperature 173(2)
_cell_measurement_theta_max 29.3285
_cell_measurement_theta_min 3.0723
_cell_volume 4257.8(2)
_computing_cell_refinement 'CrysAlisPro, Agilent Technologies'
_computing_data_collection 'CrysAlisPro, Agilent Technologies'
_computing_data_reduction 'CrysAlisPro, Agilent Technologies'
_computing_structure_refinement 'SHELXL-97 (Sheldrick, 1997)'
_computing_structure_solution 'SHELXS-97 (Sheldrick, 1990)'
_diffrn_ambient_temperature 173(2)
_diffrn_detector_area_resol_mean 10.4692
_diffrn_measured_fraction_theta_full 0.998
_diffrn_measured_fraction_theta_max 0.998
_diffrn_measurement_device_type 'Xcalibur, Atlas, Gemini'
_diffrn_measurement_method '\w scans'
_diffrn_radiation_monochromator graphite
_diffrn_radiation_source 'fine-focus sealed tube'
_diffrn_radiation_type MoK\a
_diffrn_radiation_wavelength 0.7107
_diffrn_reflns_av_R_equivalents 0.0308
_diffrn_reflns_av_sigmaI/netI 0.0384
_diffrn_reflns_limit_h_max 26
_diffrn_reflns_limit_h_min -32
_diffrn_reflns_limit_k_max 12
_diffrn_reflns_limit_k_min -11
_diffrn_reflns_limit_l_max 18
_diffrn_reflns_limit_l_min -20
_diffrn_reflns_number 11010
_diffrn_reflns_theta_full 25.49
_diffrn_reflns_theta_max 25.49
_diffrn_reflns_theta_min 3.08
_exptl_absorpt_coefficient_mu 4.696
_exptl_absorpt_correction_T_max 0.391
_exptl_absorpt_correction_T_min 0.211
_exptl_absorpt_correction_type multi-scan
_exptl_absorpt_process_details
;
CrysAlisPro, Agilent Technologies,
Version 1.171.35.21 (release 20-01-2012 CrysAlis171 .NET)
(compiled Jan 23 2012,18:06:46)
Empirical absorption correction using spherical harmonics,
implemented in SCALE3 ABSPACK scaling algorithm.
;
_exptl_crystal_colour yellow
_exptl_crystal_density_diffrn 1.577
_exptl_crystal_density_method 'not measured'
_exptl_crystal_description prism
_exptl_crystal_F_000 2032
_exptl_crystal_size_max 0.40
_exptl_crystal_size_mid 0.20
_exptl_crystal_size_min 0.20
_refine_diff_density_max 0.509
_refine_diff_density_min -0.585
_refine_diff_density_rms 0.106
_refine_ls_extinction_method none
_refine_ls_goodness_of_fit_ref 1.073
_refine_ls_hydrogen_treatment constr
_refine_ls_matrix_type full
_refine_ls_number_parameters 223
_refine_ls_number_reflns 3959
_refine_ls_number_restraints 0
_refine_ls_restrained_S_all 1.073
_refine_ls_R_factor_all 0.0376
_refine_ls_R_factor_gt 0.0262
_refine_ls_shift/su_max 0.000
_refine_ls_shift/su_mean 0.000
_refine_ls_structure_factor_coef Fsqd
_refine_ls_weighting_details 'calc w=1/[\s^2^(Fo^2^)+(0.0166P)^2^+2.5641P] where P=(Fo^2^+2Fc^2^)/3'
_refine_ls_weighting_scheme calc
_refine_ls_wR_factor_gt 0.0509
_refine_ls_wR_factor_ref 0.0543
_reflns_number_gt 3209
_reflns_number_total 3959
_reflns_threshold_expression >2sigma(I)
_cod_data_source_file c3nj00214d.txt
_cod_data_source_block g120420a-mo
_cod_original_sg_symbol_H-M 'C 2/c'
_cod_database_code 7053071

loop_
_symmetry_equiv_pos_as_xyz
'x, y, z'
'-x, y, -z+1/2'
'x+1/2, y+1/2, z'
'-x+1/2, y+1/2, -z+1/2'
'-x, -y, -z'
'x, -y, z-1/2'
'-x+1/2, -y+1/2, -z'
'x+1/2, -y+1/2, z-1/2'

loop_
_atom_site_label
_atom_site_type_symbol
_atom_site_fract_x
_atom_site_fract_y
_atom_site_fract_z
_atom_site_U_iso_or_equiv
_atom_site_adp_type
_atom_site_occupancy
_atom_site_symmetry_multiplicity
_atom_site_calc_flag
_atom_site_refinement_flags
Lu1 Lu 0.129124(7) 0.742773(15) 0.159668(9) 0.01750(7) Uani 1 1 d .
Si1 Si 0.11601(5) 0.73450(11) -0.03796(7) 0.0214(3) Uani 1 1 d .
N1 N 0.13681(13) 0.6001(3) 0.03902(19) 0.0199(8) Uani 1 1 d .
C1 C 0.09407(16) 0.8638(4) 0.0202(2) 0.0165(9) Uani 1 1 d .
C2 C 0.12743(17) 0.9654(4) 0.0747(2) 0.0225(10) Uani 1 1 d .
C3 C 0.10364(18) 1.0092(4) 0.1297(3) 0.0263(10) Uani 1 1 d .
C4 C 0.05590(18) 0.9356(4) 0.1124(2) 0.0255(10) Uani 1 1 d .
C5 C 0.04923(16) 0.8463(4) 0.0447(2) 0.0181(9) Uani 1 1 d .
C6 C 0.17694(19) 1.0298(4) 0.0687(3) 0.0362(12) Uani 1 1 d .
H6A H 0.1854 1.1112 0.1014 0.054 Uiso 1 1 calc R
H6B H 0.1702 1.0508 0.0110 0.054 Uiso 1 1 calc R
H6C H 0.2065 0.9682 0.0897 0.054 Uiso 1 1 calc R
C7 C 0.1212(2) 1.1238(4) 0.1918(3) 0.0435(13) Uani 1 1 d .
H7A H 0.1588 1.1396 0.2070 0.065 Uiso 1 1 calc R
H7B H 0.1144 1.1011 0.2411 0.065 Uiso 1 1 calc R
H7C H 0.1017 1.2039 0.1668 0.065 Uiso 1 1 calc R
C8 C 0.0156(2) 0.9593(5) 0.1527(3) 0.0414(13) Uani 1 1 d .
H8A H 0.0341 0.9735 0.2119 0.062 Uiso 1 1 calc R
H8B H -0.0073 0.8819 0.1437 0.062 Uiso 1 1 calc R
H8C H -0.0056 1.0374 0.1281 0.062 Uiso 1 1 calc R
C9 C 0.00117(17) 0.7568(4) 0.0044(3) 0.0298(10) Uani 1 1 d .
H9A H 0.0076 0.6707 0.0321 0.045 Uiso 1 1 calc R
H9B H -0.0050 0.7446 -0.0539 0.045 Uiso 1 1 calc R
H9C H -0.0297 0.7980 0.0094 0.045 Uiso 1 1 calc R
C10 C 0.0624(2) 0.6808(5) -0.1389(3) 0.0407(13) Uani 1 1 d .
H10A H 0.0767 0.6162 -0.1664 0.061 Uiso 1 1 calc R
H10B H 0.0495 0.7580 -0.1746 0.061 Uiso 1 1 calc R
H10C H 0.0335 0.6406 -0.1275 0.061 Uiso 1 1 calc R
C11 C 0.1739(2) 0.7874(5) -0.0639(3) 0.0434(13) Uani 1 1 d .
H11A H 0.2042 0.8043 -0.0129 0.065 Uiso 1 1 calc R
H11B H 0.1649 0.8683 -0.0971 0.065 Uiso 1 1 calc R
H11C H 0.1825 0.7171 -0.0951 0.065 Uiso 1 1 calc R
C12 C 0.1015(2) 0.4773(4) 0.0164(3) 0.0333(11) Uani 1 1 d .
H12A H 0.0648 0.5021 -0.0169 0.040 Uiso 1 1 calc R
H12B H 0.1024 0.4309 0.0666 0.040 Uiso 1 1 calc R
C13 C 0.1245(2) 0.3879(5) -0.0342(3) 0.0535(16) Uani 1 1 d .
H13A H 0.1216 0.2934 -0.0219 0.064 Uiso 1 1 calc R
H13B H 0.1055 0.4024 -0.0940 0.064 Uiso 1 1 calc R
C14 C 0.1830(2) 0.4294(5) -0.0073(3) 0.0471(14) Uani 1 1 d .
H14A H 0.1903 0.4643 -0.0547 0.056 Uiso 1 1 calc R
H14B H 0.2065 0.3534 0.0166 0.056 Uiso 1 1 calc R
C15 C 0.19054(18) 0.5394(4) 0.0587(3) 0.0300(11) Uani 1 1 d .
H15A H 0.2039 0.5008 0.1147 0.036 Uiso 1 1 calc R
H15B H 0.2157 0.6070 0.0557 0.036 Uiso 1 1 calc R
C16 C 0.1859(2) 0.8383(5) 0.3072(3) 0.0470(14) Uani 1 1 d .
H16A H 0.1723 0.9193 0.3239 0.056 Uiso 1 1 calc R
H16B H 0.1998 0.7728 0.3521 0.056 Uiso 1 1 calc R
C17 C 0.2153(2) 0.8572(5) 0.2579(3) 0.0413(14) Uani 1 1 d .
H17 H 0.2205 0.9509 0.2446 0.050 Uiso 1 1 calc R
C18 C 0.23047(18) 0.7588(4) 0.2141(3) 0.0369(12) Uani 1 1 d .
H18A H 0.2500 0.6826 0.2469 0.044 Uiso 1 1 calc R
H18B H 0.2454 0.7912 0.1743 0.044 Uiso 1 1 calc R
C19 C 0.1452(2) 0.5092(4) 0.2384(3) 0.0337(12) Uani 1 1 d .
H19A H 0.1563 0.4352 0.2117 0.040 Uiso 1 1 calc R
H19B H 0.1643 0.5121 0.2988 0.040 Uiso 1 1 calc R
C20 C 0.0907(2) 0.5349(5) 0.2093(3) 0.0381(12) Uani 1 1 d .
H20 H 0.0681 0.4749 0.1647 0.046 Uiso 1 1 calc R
C21 C 0.0661(2) 0.6505(5) 0.2224(3) 0.0422(13) Uani 1 1 d .
H21A H 0.0742 0.6740 0.2807 0.051 Uiso 1 1 calc R
H21B H 0.0283 0.6591 0.1879 0.051 Uiso 1 1 calc R

loop_
_atom_site_aniso_label
_atom_site_aniso_U_11
_atom_site_aniso_U_22
_atom_site_aniso_U_33
_atom_site_aniso_U_23
_atom_site_aniso_U_13
_atom_site_aniso_U_12
Lu1 0.01984(11) 0.01657(10) 0.01481(10) 0.00106(7) 0.00509(7) -0.00023(8)
Si1 0.0222(7) 0.0266(6) 0.0163(6) 0.0028(4) 0.0085(5) 0.0046(5)
N1 0.020(2) 0.0202(18) 0.0186(18) 0.0004(13) 0.0069(16) 0.0028(15)
C1 0.018(2) 0.015(2) 0.014(2) 0.0025(15) 0.0034(18) 0.0023(16)
C2 0.021(3) 0.018(2) 0.023(2) 0.0060(17) 0.002(2) 0.0029(18)
C3 0.033(3) 0.016(2) 0.022(2) 0.0022(17) 0.001(2) 0.0093(19)
C4 0.029(3) 0.025(2) 0.019(2) 0.0030(17) 0.006(2) 0.012(2)
C5 0.019(2) 0.018(2) 0.018(2) 0.0039(15) 0.0069(19) 0.0035(17)
C6 0.033(3) 0.025(3) 0.045(3) 0.005(2) 0.008(2) -0.007(2)
C7 0.052(4) 0.022(3) 0.041(3) -0.006(2) 0.000(3) 0.005(2)
C8 0.049(4) 0.048(3) 0.037(3) 0.002(2) 0.027(3) 0.020(3)
C9 0.019(2) 0.033(3) 0.036(3) 0.0001(19) 0.009(2) -0.003(2)
C10 0.048(3) 0.043(3) 0.022(2) -0.006(2) 0.003(2) 0.017(2)
C11 0.047(3) 0.053(3) 0.047(3) 0.018(2) 0.037(3) 0.012(3)
C12 0.040(3) 0.022(2) 0.031(3) -0.0048(19) 0.006(2) -0.010(2)
C13 0.071(5) 0.033(3) 0.042(3) -0.011(2) 0.005(3) 0.014(3)
C14 0.068(4) 0.044(3) 0.040(3) -0.001(2) 0.032(3) 0.017(3)
C15 0.031(3) 0.031(3) 0.030(2) 0.0067(19) 0.014(2) 0.009(2)
C16 0.061(4) 0.040(3) 0.023(3) -0.006(2) -0.002(3) 0.010(3)
C17 0.039(3) 0.028(3) 0.030(3) -0.002(2) -0.018(3) -0.003(2)
C18 0.029(3) 0.030(3) 0.040(3) 0.005(2) -0.001(2) 0.001(2)
C19 0.047(4) 0.030(3) 0.029(3) 0.0090(19) 0.020(3) 0.004(2)
C20 0.050(4) 0.033(3) 0.042(3) 0.015(2) 0.029(3) -0.005(2)
C21 0.050(4) 0.045(3) 0.044(3) 0.021(2) 0.032(3) 0.009(3)

loop_
_atom_type_symbol
_atom_type_description
_atom_type_scat_dispersion_real
_atom_type_scat_dispersion_imag
_atom_type_scat_source
C C 0.0033 0.0016 'International Tables Vol C Tables 4.2.6.8 and 6.1.1.4'
H H 0.0000 0.0000 'International Tables Vol C Tables 4.2.6.8 and 6.1.1.4'
Lu Lu -0.4720 5.8584 'International Tables Vol C Tables 4.2.6.8 and 6.1.1.4'
N N 0.0061 0.0033 'International Tables Vol C Tables 4.2.6.8 and 6.1.1.4'
Si Si 0.0817 0.0704 'International Tables Vol C Tables 4.2.6.8 and 6.1.1.4'

loop_
_geom_angle_atom_site_label_1
_geom_angle_atom_site_label_2
_geom_angle_atom_site_label_3
_geom_angle
C21 Lu1 C1 120.71(15)
C21 Lu1 C5 88.15(15)
C1 Lu1 C5 32.98(12)
C21 Lu1 C18 132.55(16)
C1 Lu1 C18 106.56(14)
C5 Lu1 C18 138.11(14)
C21 Lu1 C17 118.15(18)
C1 Lu1 C17 109.68(14)
C5 Lu1 C17 128.96(13)
C18 Lu1 C17 31.52(15)
C21 Lu1 N1 114.79(14)
C1 Lu1 N1 67.19(11)
C5 Lu1 N1 84.14(11)
C18 Lu1 N1 85.85(13)
C17 Lu1 N1 116.30(15)
C21 Lu1 C20 31.46(15)
C1 Lu1 C20 129.63(15)
C5 Lu1 C20 104.55(15)
C18 Lu1 C20 115.96(16)
C17 Lu1 C20 120.69(16)
N1 Lu1 C20 89.59(13)
C21 Lu1 C16 87.63(18)
C1 Lu1 C16 128.73(14)
C5 Lu1 C16 129.05(14)
C18 Lu1 C16 57.43(16)
C17 Lu1 C16 30.88(15)
N1 Lu1 C16 141.95(15)
C20 Lu1 C16 97.47(16)
C21 Lu1 C19 57.65(15)
C1 Lu1 C19 146.73(13)
C5 Lu1 C19 133.25(14)
C18 Lu1 C19 85.42(15)
C17 Lu1 C19 96.76(15)
N1 Lu1 C19 83.33(12)
C20 Lu1 C19 30.77(14)
C16 Lu1 C19 84.07(15)
C21 Lu1 C2 132.18(14)
C1 Lu1 C2 32.22(12)
C5 Lu1 C2 52.84(12)
C18 Lu1 C2 86.70(14)
C17 Lu1 C2 79.44(14)
N1 Lu1 C2 90.16(11)
C20 Lu1 C2 157.26(15)
C16 Lu1 C2 96.69(14)
C19 Lu1 C2 170.11(14)
C21 Lu1 C4 81.16(14)
C1 Lu1 C4 52.88(12)
C5 Lu1 C4 31.71(12)
C18 Lu1 C4 130.05(14)
C17 Lu1 C4 105.61(14)
N1 Lu1 C4 115.21(11)
C20 Lu1 C4 109.27(15)
C16 Lu1 C4 97.65(14)
C19 Lu1 C4 138.73(14)
C2 Lu1 C4 51.04(13)
C21 Lu1 C3 105.71(15)
C1 Lu1 C3 51.93(12)
C5 Lu1 C3 51.66(12)
C18 Lu1 C3 99.72(14)
C17 Lu1 C3 78.32(14)
N1 Lu1 C3 118.00(11)
C20 Lu1 C3 136.70(15)
C16 Lu1 C3 81.07(14)
C19 Lu1 C3 158.21(13)
C2 Lu1 C3 30.17(13)
C4 Lu1 C3 30.39(13)
N1 Si1 C11 109.10(19)
N1 Si1 C1 100.82(16)
C11 Si1 C1 113.8(2)
N1 Si1 C10 112.74(19)
C11 Si1 C10 106.5(2)
C1 Si1 C10 113.87(19)
N1 Si1 Lu1 51.63(10)
C11 Si1 Lu1 118.09(17)
C1 Si1 Lu1 49.89(11)
C10 Si1 Lu1 135.34(17)
C15 N1 C12 101.5(3)
C15 N1 Si1 118.1(3)
C12 N1 Si1 114.6(3)
C15 N1 Lu1 114.0(2)
C12 N1 Lu1 114.5(2)
Si1 N1 Lu1 95.02(13)
C5 C1 C2 106.5(3)
C5 C1 Si1 123.5(3)
C2 C1 Si1 125.9(3)
C5 C1 Lu1 73.7(2)
C2 C1 Lu1 78.3(2)
Si1 C1 Lu1 95.89(15)
C3 C2 C1 108.9(4)
C3 C2 C6 123.8(4)
C1 C2 C6 126.9(4)
C3 C2 Lu1 78.5(2)
C1 C2 Lu1 69.5(2)
C6 C2 Lu1 123.9(3)
C2 C3 C4 108.2(4)
C2 C3 C7 127.6(4)
C4 C3 C7 123.9(4)
C2 C3 Lu1 71.3(2)
C4 C3 Lu1 71.6(2)
C7 C3 Lu1 127.4(3)
C3 C4 C5 108.6(4)
C3 C4 C8 125.5(4)
C5 C4 C8 125.6(4)
C3 C4 Lu1 78.0(2)
C5 C4 Lu1 69.5(2)
C8 C4 Lu1 123.6(3)
C4 C5 C1 107.8(4)
C4 C5 C9 124.4(4)
C1 C5 C9 127.7(3)
C4 C5 Lu1 78.8(2)
C1 C5 Lu1 73.3(2)
C9 C5 Lu1 116.9(2)
C2 C6 H6A 109.5
C2 C6 H6B 109.5
H6A C6 H6B 109.5
C2 C6 H6C 109.5
H6A C6 H6C 109.5
H6B C6 H6C 109.5
C3 C7 H7A 109.5
C3 C7 H7B 109.5
H7A C7 H7B 109.5
C3 C7 H7C 109.5
H7A C7 H7C 109.5
H7B C7 H7C 109.5
C4 C8 H8A 109.5
C4 C8 H8B 109.5
H8A C8 H8B 109.5
C4 C8 H8C 109.5
H8A C8 H8C 109.5
H8B C8 H8C 109.5
C5 C9 H9A 109.5
C5 C9 H9B 109.5
H9A C9 H9B 109.5
C5 C9 H9C 109.5
H9A C9 H9C 109.5
H9B C9 H9C 109.5
Si1 C10 H10A 109.5
Si1 C10 H10B 109.5
H10A C10 H10B 109.5
Si1 C10 H10C 109.5
H10A C10 H10C 109.5
H10B C10 H10C 109.5
Si1 C11 H11A 109.5
Si1 C11 H11B 109.5
H11A C11 H11B 109.5
Si1 C11 H11C 109.5
H11A C11 H11C 109.5
H11B C11 H11C 109.5
N1 C12 C13 105.2(4)
N1 C12 H12A 110.7
C13 C12 H12A 110.7
N1 C12 H12B 110.7
C13 C12 H12B 110.7
H12A C12 H12B 108.8
C14 C13 C12 105.5(4)
C14 C13 H13A 110.6
C12 C13 H13A 110.6
C14 C13 H13B 110.6
C12 C13 H13B 110.6
H13A C13 H13B 108.8
C13 C14 C15 104.4(4)
C13 C14 H14A 110.9
C15 C14 H14A 110.9
C13 C14 H14B 110.9
C15 C14 H14B 110.9
H14A C14 H14B 108.9
N1 C15 C14 105.9(4)
N1 C15 H15A 110.5
C14 C15 H15A 110.5
N1 C15 H15B 110.5
C14 C15 H15B 110.5
H15A C15 H15B 108.7
C17 C16 Lu1 73.3(3)
C17 C16 H16A 116.2
Lu1 C16 H16A 116.2
C17 C16 H16B 116.2
Lu1 C16 H16B 116.2
H16A C16 H16B 113.2
C16 C17 C18 126.7(5)
C16 C17 Lu1 75.8(3)
C18 C17 Lu1 73.3(3)
C16 C17 H17 116.2
C18 C17 H17 116.2
Lu1 C17 H17 116.2
C17 C18 Lu1 75.2(3)
C17 C18 H18A 115.9
Lu1 C18 H18A 115.9
C17 C18 H18B 115.9
Lu1 C18 H18B 115.9
H18A C18 H18B 112.9
C20 C19 Lu1 73.0(2)
C20 C19 H19A 116.3
Lu1 C19 H19A 116.3
C20 C19 H19B 116.3
Lu1 C19 H19B 116.3
H19A C19 H19B 113.2
C21 C20 C19 127.0(5)
C21 C20 Lu1 70.8(3)
C19 C20 Lu1 76.3(3)
C21 C20 H20 115.7
C19 C20 H20 115.7
Lu1 C20 H20 115.7
C20 C21 Lu1 77.7(3)
C20 C21 H21A 115.6
Lu1 C21 H21A 115.6
C20 C21 H21B 115.6
Lu1 C21 H21B 115.6
H21A C21 H21B 112.6

loop_
_geom_bond_atom_site_label_1
_geom_bond_atom_site_label_2
_geom_bond_distance
Lu1 C21 2.506(4)
Lu1 C1 2.523(4)
Lu1 C5 2.528(4)
Lu1 C18 2.539(5)
Lu1 C17 2.564(4)
Lu1 N1 2.583(3)
Lu1 C20 2.592(4)
Lu1 C16 2.596(4)
Lu1 C19 2.633(4)
Lu1 C2 2.637(4)
Lu1 C4 2.647(4)
Lu1 C3 2.728(4)
Si1 N1 1.811(3)
Si1 C11 1.855(5)
Si1 C1 1.855(4)
Si1 C10 1.868(4)
N1 C15 1.486(5)
N1 C12 1.503(5)
C1 C5 1.434(5)
C1 C2 1.436(5)
C2 C3 1.399(6)
C2 C6 1.520(6)
C3 C4 1.411(6)
C3 C7 1.507(6)
C4 C5 1.418(5)
C4 C8 1.514(6)
C5 C9 1.507(5)
C6 H6A 0.9600
C6 H6B 0.9600
C6 H6C 0.9600
C7 H7A 0.9600
C7 H7B 0.9600
C7 H7C 0.9600
C8 H8A 0.9600
C8 H8B 0.9600
C8 H8C 0.9600
C9 H9A 0.9600
C9 H9B 0.9600
C9 H9C 0.9600
C10 H10A 0.9600
C10 H10B 0.9600
C10 H10C 0.9600
C11 H11A 0.9600
C11 H11B 0.9600
C11 H11C 0.9600
C12 C13 1.529(6)
C12 H12A 0.9700
C12 H12B 0.9700
C13 C14 1.525(7)
C13 H13A 0.9700
C13 H13B 0.9700
C14 C15 1.531(6)
C14 H14A 0.9700
C14 H14B 0.9700
C15 H15A 0.9700
C15 H15B 0.9700
C16 C17 1.374(7)
C16 H16A 0.9700
C16 H16B 0.9700
C17 C18 1.386(6)
C17 H17 0.9800
C18 H18A 0.9700
C18 H18B 0.9700
C19 C20 1.387(6)
C19 H19A 0.9700
C19 H19B 0.9700
C20 C21 1.384(6)
C20 H20 0.9800
C21 H21A 0.9700
C21 H21B 0.9700

loop_
_geom_torsion_atom_site_label_1
_geom_torsion_atom_site_label_2
_geom_torsion_atom_site_label_3
_geom_torsion_atom_site_label_4
_geom_torsion
C21 Lu1 Si1 N1 -77.9(2)
C1 Lu1 Si1 N1 -168.5(2)
C5 Lu1 Si1 N1 -136.15(17)
C18 Lu1 Si1 N1 76.88(17)
C17 Lu1 Si1 N1 101.65(18)
C20 Lu1 Si1 N1 -43.95(19)
C16 Lu1 Si1 N1 109.7(2)
C19 Lu1 Si1 N1 -9.77(18)
C2 Lu1 Si1 N1 160.78(18)
C4 Lu1 Si1 N1 -153.19(17)
C3 Lu1 Si1 N1 176.33(17)
C21 Lu1 Si1 C11 -170.8(2)
C1 Lu1 Si1 C11 98.6(2)
C5 Lu1 Si1 C11 131.0(2)
C18 Lu1 Si1 C11 -16.0(2)
C17 Lu1 Si1 C11 8.8(2)
N1 Lu1 Si1 C11 -92.9(2)
C20 Lu1 Si1 C11 -136.8(2)
C16 Lu1 Si1 C11 16.8(3)
C19 Lu1 Si1 C11 -102.7(2)
C2 Lu1 Si1 C11 67.9(2)
C4 Lu1 Si1 C11 113.9(2)
C3 Lu1 Si1 C11 83.4(2)
C21 Lu1 Si1 C1 90.7(2)
C5 Lu1 Si1 C1 32.38(19)
C18 Lu1 Si1 C1 -114.58(19)
C17 Lu1 Si1 C1 -89.8(2)
N1 Lu1 Si1 C1 168.5(2)
C20 Lu1 Si1 C1 124.6(2)
C16 Lu1 Si1 C1 -81.7(3)
C19 Lu1 Si1 C1 158.8(2)
C2 Lu1 Si1 C1 -30.69(19)
C4 Lu1 Si1 C1 15.35(19)
C3 Lu1 Si1 C1 -15.14(19)
C21 Lu1 Si1 C10 6.4(3)
C1 Lu1 Si1 C10 -84.3(3)
C5 Lu1 Si1 C10 -51.9(2)
C18 Lu1 Si1 C10 161.1(2)
C17 Lu1 Si1 C10 -174.1(2)
N1 Lu1 Si1 C10 84.3(3)
C20 Lu1 Si1 C10 40.3(2)
C16 Lu1 Si1 C10 -166.0(3)
C19 Lu1 Si1 C10 74.5(2)
C2 Lu1 Si1 C10 -115.0(2)
C4 Lu1 Si1 C10 -68.9(2)
C3 Lu1 Si1 C10 -99.4(2)
C11 Si1 N1 C15 -9.4(3)
C1 Si1 N1 C15 -129.5(3)
C10 Si1 N1 C15 108.7(3)
Lu1 Si1 N1 C15 -120.6(3)
C11 Si1 N1 C12 -128.9(3)
C1 Si1 N1 C12 111.0(3)
C10 Si1 N1 C12 -10.8(3)
Lu1 Si1 N1 C12 119.9(3)
C11 Si1 N1 Lu1 111.2(2)
C1 Si1 N1 Lu1 -8.90(17)
C10 Si1 N1 Lu1 -130.69(18)
C21 Lu1 N1 C15 -114.7(3)
C1 Lu1 N1 C15 130.7(3)
C5 Lu1 N1 C15 160.1(3)
C18 Lu1 N1 C15 20.8(3)
C17 Lu1 N1 C15 29.2(3)
C20 Lu1 N1 C15 -95.2(3)
C16 Lu1 N1 C15 6.4(4)
C19 Lu1 N1 C15 -65.0(3)
C2 Lu1 N1 C15 107.5(3)
C4 Lu1 N1 C15 153.6(3)
C3 Lu1 N1 C15 119.6(3)
C21 Lu1 N1 C12 1.6(3)
C1 Lu1 N1 C12 -113.0(3)
C5 Lu1 N1 C12 -83.6(3)
C18 Lu1 N1 C12 137.1(3)
C17 Lu1 N1 C12 145.5(3)
C20 Lu1 N1 C12 21.1(3)
C16 Lu1 N1 C12 122.7(3)
C19 Lu1 N1 C12 51.3(3)
C2 Lu1 N1 C12 -136.2(3)
C4 Lu1 N1 C12 -90.1(3)
C3 Lu1 N1 C12 -124.1(3)
C21 Lu1 N1 Si1 121.54(16)
C1 Lu1 N1 Si1 6.96(13)
C5 Lu1 N1 Si1 36.32(14)
C18 Lu1 N1 Si1 -102.95(16)
C17 Lu1 N1 Si1 -94.55(17)
C20 Lu1 N1 Si1 140.99(17)
C16 Lu1 N1 Si1 -117.4(2)
C19 Lu1 N1 Si1 171.19(16)
C2 Lu1 N1 Si1 -16.27(15)
C4 Lu1 N1 Si1 29.81(18)
C3 Lu1 N1 Si1 -4.15(19)
N1 Si1 C1 C5 -65.2(3)
C11 Si1 C1 C5 178.2(3)
C10 Si1 C1 C5 55.8(4)
Lu1 Si1 C1 C5 -74.3(3)
N1 Si1 C1 C2 88.9(3)
C11 Si1 C1 C2 -27.8(4)
C10 Si1 C1 C2 -150.1(3)
Lu1 Si1 C1 C2 79.8(3)
N1 Si1 C1 Lu1 9.13(17)
C11 Si1 C1 Lu1 -107.5(2)
C10 Si1 C1 Lu1 130.1(2)
C21 Lu1 C1 C5 10.2(3)
C18 Lu1 C1 C5 -165.6(2)
C17 Lu1 C1 C5 -132.5(2)
N1 Lu1 C1 C5 116.4(2)
C20 Lu1 C1 C5 47.4(3)
C16 Lu1 C1 C5 -104.3(3)
C19 Lu1 C1 C5 86.9(3)
C2 Lu1 C1 C5 -111.3(3)
C4 Lu1 C1 C5 -37.5(2)
C3 Lu1 C1 C5 -76.1(2)
C21 Lu1 C1 C2 121.5(3)
C5 Lu1 C1 C2 111.3(3)
C18 Lu1 C1 C2 -54.2(3)
C17 Lu1 C1 C2 -21.2(3)
N1 Lu1 C1 C2 -132.3(3)
C20 Lu1 C1 C2 158.7(2)
C16 Lu1 C1 C2 7.0(3)
C19 Lu1 C1 C2 -161.8(3)
C4 Lu1 C1 C2 73.9(3)
C3 Lu1 C1 C2 35.2(2)
C21 Lu1 C1 Si1 -113.03(19)
C5 Lu1 C1 Si1 -123.2(3)
C18 Lu1 C1 Si1 71.25(18)
C17 Lu1 C1 Si1 104.30(18)
N1 Lu1 C1 Si1 -6.81(13)
C20 Lu1 C1 Si1 -75.8(2)
C16 Lu1 C1 Si1 132.47(19)
C19 Lu1 C1 Si1 -36.3(3)
C2 Lu1 C1 Si1 125.5(3)
C4 Lu1 C1 Si1 -160.7(2)
C3 Lu1 C1 Si1 160.7(2)
C5 C1 C2 C3 -0.5(4)
Si1 C1 C2 C3 -158.2(3)
Lu1 C1 C2 C3 -69.4(3)
C5 C1 C2 C6 -173.5(4)
Si1 C1 C2 C6 28.9(6)
Lu1 C1 C2 C6 117.7(4)
C5 C1 C2 Lu1 68.8(2)
Si1 C1 C2 Lu1 -88.8(3)
C21 Lu1 C2 C3 33.7(3)
C1 Lu1 C2 C3 115.3(4)
C5 Lu1 C2 C3 75.8(3)
C18 Lu1 C2 C3 -115.8(3)
C17 Lu1 C2 C3 -84.9(3)
N1 Lu1 C2 C3 158.3(3)
C20 Lu1 C2 C3 69.0(4)
C16 Lu1 C2 C3 -59.2(3)
C19 Lu1 C2 C3 -153.0(7)
C4 Lu1 C2 C3 35.3(2)
C21 Lu1 C2 C1 -81.6(3)
C5 Lu1 C2 C1 -39.5(2)
C18 Lu1 C2 C1 128.8(3)
C17 Lu1 C2 C1 159.8(3)
N1 Lu1 C2 C1 43.0(2)
C20 Lu1 C2 C1 -46.3(5)
C16 Lu1 C2 C1 -174.5(3)
C19 Lu1 C2 C1 91.7(8)
C4 Lu1 C2 C1 -80.1(3)
C3 Lu1 C2 C1 -115.3(4)
C21 Lu1 C2 C6 156.9(3)
C1 Lu1 C2 C6 -121.5(4)
C5 Lu1 C2 C6 -161.0(4)
C18 Lu1 C2 C6 7.4(3)
C17 Lu1 C2 C6 38.3(3)
N1 Lu1 C2 C6 -78.5(3)
C20 Lu1 C2 C6 -167.8(4)
C16 Lu1 C2 C6 64.0(4)
C19 Lu1 C2 C6 -29.8(9)
C4 Lu1 C2 C6 158.5(4)
C3 Lu1 C2 C6 123.2(5)
C1 C2 C3 C4 0.9(4)
C6 C2 C3 C4 174.2(4)
Lu1 C2 C3 C4 -62.5(3)
C1 C2 C3 C7 -173.3(4)
C6 C2 C3 C7 -0.1(7)
Lu1 C2 C3 C7 123.3(4)
C1 C2 C3 Lu1 63.5(3)
C6 C2 C3 Lu1 -123.3(4)
C21 Lu1 C3 C2 -154.7(3)
C1 Lu1 C3 C2 -37.7(2)
C5 Lu1 C3 C2 -80.1(3)
C18 Lu1 C3 C2 65.8(3)
C17 Lu1 C3 C2 89.0(3)
N1 Lu1 C3 C2 -24.7(3)
C20 Lu1 C3 C2 -148.2(3)
C16 Lu1 C3 C2 120.3(3)
C19 Lu1 C3 C2 167.9(3)
C4 Lu1 C3 C2 -117.4(4)
C21 Lu1 C3 C4 -37.3(3)
C1 Lu1 C3 C4 79.6(3)
C5 Lu1 C3 C4 37.3(2)
C18 Lu1 C3 C4 -176.9(2)
C17 Lu1 C3 C4 -153.6(3)
N1 Lu1 C3 C4 92.7(2)
C20 Lu1 C3 C4 -30.9(3)
C16 Lu1 C3 C4 -122.3(3)
C19 Lu1 C3 C4 -74.8(5)
C2 Lu1 C3 C4 117.4(4)
C21 Lu1 C3 C7 81.7(4)
C1 Lu1 C3 C7 -161.3(5)
C5 Lu1 C3 C7 156.4(5)
C18 Lu1 C3 C7 -57.8(4)
C17 Lu1 C3 C7 -34.5(4)
N1 Lu1 C3 C7 -148.3(4)
C20 Lu1 C3 C7 88.2(5)
C16 Lu1 C3 C7 -3.2(4)
C19 Lu1 C3 C7 44.3(7)
C2 Lu1 C3 C7 -123.6(5)
C4 Lu1 C3 C7 119.1(5)
C2 C3 C4 C5 -1.0(4)
C7 C3 C4 C5 173.5(4)
Lu1 C3 C4 C5 -63.3(3)
C2 C3 C4 C8 -174.8(4)
C7 C3 C4 C8 -0.3(6)
Lu1 C3 C4 C8 122.9(4)
C2 C3 C4 Lu1 62.3(3)
C7 C3 C4 Lu1 -123.2(4)
C21 Lu1 C4 C3 143.8(3)
C1 Lu1 C4 C3 -76.2(3)
C5 Lu1 C4 C3 -115.3(4)
C18 Lu1 C4 C3 4.0(3)
C17 Lu1 C4 C3 26.9(3)
N1 Lu1 C4 C3 -102.9(2)
C20 Lu1 C4 C3 158.1(2)
C16 Lu1 C4 C3 57.4(3)
C19 Lu1 C4 C3 147.1(2)
C2 Lu1 C4 C3 -35.0(2)
C21 Lu1 C4 C5 -100.9(3)
C1 Lu1 C4 C5 39.1(2)
C18 Lu1 C4 C5 119.3(3)
C17 Lu1 C4 C5 142.2(3)
N1 Lu1 C4 C5 12.4(3)
C20 Lu1 C4 C5 -86.6(3)
C16 Lu1 C4 C5 172.7(3)
C19 Lu1 C4 C5 -97.6(3)
C2 Lu1 C4 C5 80.3(3)
C3 Lu1 C4 C5 115.3(4)
C21 Lu1 C4 C8 19.0(4)
C1 Lu1 C4 C8 159.0(4)
C5 Lu1 C4 C8 119.9(5)
C18 Lu1 C4 C8 -120.8(4)
C17 Lu1 C4 C8 -97.9(4)
N1 Lu1 C4 C8 132.3(3)
C20 Lu1 C4 C8 33.3(4)
C16 Lu1 C4 C8 -67.4(4)
C19 Lu1 C4 C8 22.3(4)
C2 Lu1 C4 C8 -159.8(4)
C3 Lu1 C4 C8 -124.8(5)
C3 C4 C5 C1 0.7(4)
C8 C4 C5 C1 174.4(4)
Lu1 C4 C5 C1 -68.2(3)
C3 C4 C5 C9 -176.1(4)
C8 C4 C5 C9 -2.4(6)
Lu1 C4 C5 C9 115.0(4)
C3 C4 C5 Lu1 68.9(3)
C8 C4 C5 Lu1 -117.4(4)
C2 C1 C5 C4 -0.1(4)
Si1 C1 C5 C4 158.2(3)
Lu1 C1 C5 C4 72.0(3)
C2 C1 C5 C9 176.6(4)
Si1 C1 C5 C9 -25.1(5)
Lu1 C1 C5 C9 -111.4(4)
C2 C1 C5 Lu1 -72.1(3)
Si1 C1 C5 Lu1 86.3(3)
C21 Lu1 C5 C4 76.1(3)
C1 Lu1 C5 C4 -112.6(3)
C18 Lu1 C5 C4 -91.7(3)
C17 Lu1 C5 C4 -49.4(3)
N1 Lu1 C5 C4 -168.7(3)
C20 Lu1 C5 C4 103.2(3)
C16 Lu1 C5 C4 -9.3(3)
C19 Lu1 C5 C4 116.1(3)
C2 Lu1 C5 C4 -74.1(3)
C3 Lu1 C5 C4 -35.7(2)
C21 Lu1 C5 C1 -171.3(2)
C18 Lu1 C5 C1 21.0(3)
C17 Lu1 C5 C1 63.2(3)
N1 Lu1 C5 C1 -56.1(2)
C20 Lu1 C5 C1 -144.2(2)
C16 Lu1 C5 C1 103.3(3)
C19 Lu1 C5 C1 -131.2(2)
C2 Lu1 C5 C1 38.6(2)
C4 Lu1 C5 C1 112.6(3)
C3 Lu1 C5 C1 77.0(2)
C21 Lu1 C5 C9 -46.9(3)
C1 Lu1 C5 C9 124.4(4)
C18 Lu1 C5 C9 145.4(3)
C17 Lu1 C5 C9 -172.4(3)
N1 Lu1 C5 C9 68.3(3)
C20 Lu1 C5 C9 -19.8(3)
C16 Lu1 C5 C9 -132.3(3)
C19 Lu1 C5 C9 -6.8(4)
C2 Lu1 C5 C9 162.9(3)
C4 Lu1 C5 C9 -123.0(4)
C3 Lu1 C5 C9 -158.7(4)
C15 N1 C12 C13 -39.6(4)
Si1 N1 C12 C13 88.8(4)
Lu1 N1 C12 C13 -162.9(3)
N1 C12 C13 C14 24.0(5)
C12 C13 C14 C15 0.9(5)
C12 N1 C15 C14 40.5(4)
Si1 N1 C15 C14 -85.6(4)
Lu1 N1 C15 C14 164.2(3)
C13 C14 C15 N1 -25.9(5)
C21 Lu1 C16 C17 171.5(3)
C1 Lu1 C16 C17 -60.0(3)
C5 Lu1 C16 C17 -102.8(3)
C18 Lu1 C16 C17 25.5(3)
N1 Lu1 C16 C17 42.6(4)
C20 Lu1 C16 C17 141.6(3)
C19 Lu1 C16 C17 113.8(3)
C2 Lu1 C16 C17 -56.2(3)
C4 Lu1 C16 C17 -107.7(3)
C3 Lu1 C16 C17 -82.1(3)
Lu1 C16 C17 C18 -56.0(4)
C21 Lu1 C17 C16 -9.6(3)
C1 Lu1 C17 C16 134.2(3)
C5 Lu1 C17 C16 103.1(3)
C18 Lu1 C17 C16 -136.1(4)
N1 Lu1 C17 C16 -152.3(3)
C20 Lu1 C17 C16 -45.7(3)
C19 Lu1 C17 C16 -66.4(3)
C2 Lu1 C17 C16 122.9(3)
C4 Lu1 C17 C16 78.6(3)
C3 Lu1 C17 C16 92.1(3)
C21 Lu1 C17 C18 126.5(3)
C1 Lu1 C17 C18 -89.8(3)
C5 Lu1 C17 C18 -120.8(3)
N1 Lu1 C17 C18 -16.2(3)
C20 Lu1 C17 C18 90.3(3)
C16 Lu1 C17 C18 136.1(4)
C19 Lu1 C17 C18 69.7(3)
C2 Lu1 C17 C18 -101.1(3)
C4 Lu1 C17 C18 -145.3(3)
C3 Lu1 C17 C18 -131.8(3)
C16 C17 C18 Lu1 57.1(5)
C21 Lu1 C18 C17 -74.2(3)
C1 Lu1 C18 C17 100.8(3)
C5 Lu1 C18 C17 89.0(3)
N1 Lu1 C18 C17 165.5(3)
C20 Lu1 C18 C17 -107.0(3)
C16 Lu1 C18 C17 -25.0(3)
C19 Lu1 C18 C17 -110.9(3)
C2 Lu1 C18 C17 75.1(3)
C4 Lu1 C18 C17 45.7(4)
C3 Lu1 C18 C17 47.8(3)
C21 Lu1 C19 C20 24.5(3)
C1 Lu1 C19 C20 -73.3(4)
C5 Lu1 C19 C20 -25.1(4)
C18 Lu1 C19 C20 173.1(3)
C17 Lu1 C19 C20 143.7(3)
N1 Lu1 C19 C20 -100.5(3)
C16 Lu1 C19 C20 115.5(3)
C2 Lu1 C19 C20 -149.6(7)
C4 Lu1 C19 C20 20.6(4)
C3 Lu1 C19 C20 68.3(5)
Lu1 C19 C20 C21 -52.6(4)
C1 Lu1 C20 C21 -85.2(3)
C5 Lu1 C20 C21 -60.8(3)
C18 Lu1 C20 C21 130.2(3)
C17 Lu1 C20 C21 94.7(3)
N1 Lu1 C20 C21 -144.6(3)
C16 Lu1 C20 C21 72.9(3)
C19 Lu1 C20 C21 137.8(5)
C2 Lu1 C20 C21 -55.2(5)
C4 Lu1 C20 C21 -28.0(3)
C3 Lu1 C20 C21 -12.0(4)
C21 Lu1 C20 C19 -137.8(5)
C1 Lu1 C20 C19 137.0(3)
C5 Lu1 C20 C19 161.4(3)
C18 Lu1 C20 C19 -7.6(3)
C17 Lu1 C20 C19 -43.2(3)
N1 Lu1 C20 C19 77.6(3)
C16 Lu1 C20 C19 -64.9(3)
C2 Lu1 C20 C19 167.0(3)
C4 Lu1 C20 C19 -165.8(3)
C3 Lu1 C20 C19 -149.8(3)
C19 C20 C21 Lu1 54.8(4)
C1 Lu1 C21 C20 116.8(3)
C5 Lu1 C21 C20 122.3(3)
C18 Lu1 C21 C20 -68.8(4)
C17 Lu1 C21 C20 -103.6(3)
N1 Lu1 C21 C20 39.6(3)
C16 Lu1 C21 C20 -108.5(3)
C19 Lu1 C21 C20 -24.0(3)
C2 Lu1 C21 C20 154.6(3)
C4 Lu1 C21 C20 153.4(3)
C3 Lu1 C21 C20 171.5(3)
